data_2211459
loop_
_publ_author_name
'Rong Li'

_publ_section_title
;
 4,4'-Bis[(phenylsulfanyl)methyl]biphenyl
;
_journal_coeditor_code HK2159
_journal_issue 12
_journal_name_full 'Acta Crystallographica Section E'
_journal_page_first o5600
_journal_page_last o5601
_journal_paper_doi 10.1107/S160053680604709X
_journal_volume 62
_journal_year 2006
_chemical_formula_iupac 'C26 H22 S2'
_chemical_formula_moiety 'C26 H22 S2'
_chemical_formula_sum 'C26 H22 S2'
_chemical_formula_weight 398.58
_chemical_name_systematic
;
4,4'-Bis[(phenylsulfanyl)methyl]biphenyl
;
_space_group_IT_number 14
_symmetry_cell_setting monoclinic
_symmetry_space_group_name_Hall '-P 2ybc'
_symmetry_space_group_name_H-M 'P 1 21/c 1'
_atom_sites_solution_hydrogens geom
_atom_sites_solution_primary direct
_atom_sites_solution_secondary difmap
_audit_creation_method SHELXL-97
_cell_angle_alpha 90.00
_cell_angle_beta 91.216(2)
_cell_angle_gamma 90.00
_cell_formula_units_Z 2
_cell_length_a 23.2051(6)
_cell_length_b 5.50970(10)
_cell_length_c 8.0412(2)
_cell_measurement_reflns_used 2236
_cell_measurement_temperature 273(2)
_cell_measurement_theta_max 27.2215
_cell_measurement_theta_min 2.8117
_cell_volume 1027.86(4)
_computing_cell_refinement 'SAINT (Bruker, 1998)'
_computing_data_collection 'SMART (Bruker, 1998)'
_computing_data_reduction SAINT
_computing_molecular_graphics 'SHELXTL (Bruker, 1998)'
_computing_publication_material SHELXTL
_computing_structure_refinement 'SHELXL97 (Sheldrick, 1997)'
_computing_structure_solution 'SHELXS97 (Sheldrick, 1997)'
_diffrn_ambient_temperature 273(2)
_diffrn_measured_fraction_theta_full 0.998
_diffrn_measured_fraction_theta_max 0.998
_diffrn_measurement_device_type 'Bruker APEX-II CCD area-detector'
_diffrn_measurement_method '\f and \w'
_diffrn_radiation_monochromator graphite
_diffrn_radiation_source 'fine-focus sealed tube'
_diffrn_radiation_type MoK\a
_diffrn_radiation_wavelength 0.71073
_diffrn_reflns_av_R_equivalents 0.0251
_diffrn_reflns_av_sigmaI/netI 0.0208
_diffrn_reflns_limit_h_max 27
_diffrn_reflns_limit_h_min -27
_diffrn_reflns_limit_k_max 6
_diffrn_reflns_limit_k_min -6
_diffrn_reflns_limit_l_max 9
_diffrn_reflns_limit_l_min -9
_diffrn_reflns_number 8768
_diffrn_reflns_theta_full 25.02
_diffrn_reflns_theta_max 25.02
_diffrn_reflns_theta_min 2.63
_exptl_absorpt_coefficient_mu 0.268
_exptl_absorpt_correction_T_max 0.9434
_exptl_absorpt_correction_T_min 0.9385
_exptl_absorpt_correction_type multi-scan
_exptl_absorpt_process_details '(SADABS; Sheldrick, 1996)'
_exptl_crystal_colour yellow
_exptl_crystal_density_diffrn 1.288
_exptl_crystal_density_method 'not measured'
_exptl_crystal_description block
_exptl_crystal_F_000 420
_exptl_crystal_size_max 0.24
_exptl_crystal_size_mid 0.22
_exptl_crystal_size_min 0.22
_refine_diff_density_max 0.180
_refine_diff_density_min -0.279
_refine_ls_extinction_method none
_refine_ls_goodness_of_fit_ref 1.044
_refine_ls_hydrogen_treatment constr
_refine_ls_matrix_type full
_refine_ls_number_parameters 127
_refine_ls_number_reflns 1815
_refine_ls_number_restraints 0
_refine_ls_restrained_S_all 1.044
_refine_ls_R_factor_all 0.0494
_refine_ls_R_factor_gt 0.0355
_refine_ls_shift/su_max 0.000
_refine_ls_shift/su_mean 0.000
_refine_ls_structure_factor_coef Fsqd
_refine_ls_weighting_details 'calc w=1/[\s^2^(Fo^2^)+(0.0466P)^2^+0.2242P] where P=(Fo^2^+2Fc^2^)/3'
_refine_ls_weighting_scheme calc
_refine_ls_wR_factor_gt 0.0901
_refine_ls_wR_factor_ref 0.0978
_reflns_number_gt 1393
_reflns_number_total 1815
_reflns_threshold_expression I>2\s(I)
_cod_data_source_file hk2159.cif
_cod_data_source_block I
_cod_original_sg_symbol_H-M 'P 21/c'
_cod_database_code 2211459
_cod_database_fobs_code 2211459

loop_
_symmetry_equiv_pos_as_xyz
'x, y, z'
'-x, y+1/2, -z+1/2'
'-x, -y, -z'
'x, -y-1/2, z-1/2'

loop_
_atom_site_type_symbol
_atom_site_label
_atom_site_fract_x
_atom_site_fract_y
_atom_site_fract_z
_atom_site_U_iso_or_equiv
_atom_site_adp_type
_atom_site_calc_flag
_atom_site_refinement_flags
_atom_site_occupancy
S S1 0.25427(2) 0.41294(11) 0.51269(7) 0.0709(2) Uani d . 1
C C1 0.36717(8) 0.2979(4) 0.5314(2) 0.0598(5) Uani d . 1
H H1 0.3561 0.1653 0.4667 0.072 Uiso calc R 1
C C2 0.42443(8) 0.3292(4) 0.5754(3) 0.0662(5) Uani d . 1
H H2 0.4517 0.2187 0.5391 0.079 Uiso calc R 1
C C3 0.44141(8) 0.5220(4) 0.6725(3) 0.0657(5) Uani d . 1
H H3 0.4800 0.5421 0.7027 0.079 Uiso calc R 1
C C4 0.40099(8) 0.6848(4) 0.7245(3) 0.0651(5) Uani d . 1
H H4 0.4124 0.8154 0.7907 0.078 Uiso calc R 1
C C5 0.34362(8) 0.6577(4) 0.6801(2) 0.0605(5) Uani d . 1
H H5 0.3167 0.7704 0.7156 0.073 Uiso calc R 1
C C6 0.32609(7) 0.4622(3) 0.5825(2) 0.0514(4) Uani d . 1
C C7 0.21186(8) 0.5731(4) 0.6624(2) 0.0642(5) Uani d . 1
H H7A 0.2189 0.5064 0.7726 0.077 Uiso calc R 1
H H7B 0.2225 0.7433 0.6642 0.077 Uiso calc R 1
C C8 0.14923(7) 0.5469(4) 0.6145(2) 0.0534(5) Uani d . 1
C C9 0.12224(8) 0.7195(4) 0.5163(2) 0.0635(5) Uani d . 1
H H9 0.1434 0.8515 0.4791 0.076 Uiso calc R 1
C C10 0.06477(8) 0.7013(4) 0.4718(2) 0.0609(5) Uani d . 1
H H10 0.0481 0.8213 0.4052 0.073 Uiso calc R 1
C C11 0.03111(6) 0.5090(3) 0.52348(18) 0.0431(4) Uani d . 1
C C12 0.05883(8) 0.3358(3) 0.6225(2) 0.0579(5) Uani d . 1
H H12 0.0378 0.2037 0.6602 0.069 Uiso calc R 1
C C13 0.11630(8) 0.3538(4) 0.6664(2) 0.0625(5) Uani d . 1
H H13 0.1333 0.2336 0.7322 0.075 Uiso calc R 1

loop_
_atom_site_aniso_label
_atom_site_aniso_U_11
_atom_site_aniso_U_22
_atom_site_aniso_U_33
_atom_site_aniso_U_12
_atom_site_aniso_U_13
_atom_site_aniso_U_23
S1 0.0466(3) 0.0942(5) 0.0718(4) -0.0005(2) -0.0026(2) -0.0276(3)
C1 0.0575(11) 0.0615(12) 0.0603(11) 0.0033(9) -0.0011(9) -0.0077(9)
C2 0.0540(11) 0.0742(14) 0.0705(13) 0.0125(10) 0.0020(9) -0.0006(11)
C3 0.0435(10) 0.0826(15) 0.0707(13) -0.0027(10) -0.0035(9) 0.0081(11)
C4 0.0572(12) 0.0665(13) 0.0713(13) -0.0103(10) -0.0025(9) -0.0070(10)
C5 0.0499(11) 0.0618(12) 0.0699(12) 0.0013(9) 0.0027(9) -0.0094(10)
C6 0.0456(9) 0.0585(11) 0.0501(10) -0.0002(8) 0.0016(7) -0.0005(8)
C7 0.0480(10) 0.0848(15) 0.0596(11) 0.0042(10) -0.0051(8) -0.0136(10)
C8 0.0451(10) 0.0681(12) 0.0469(10) 0.0048(9) -0.0016(7) -0.0088(9)
C9 0.0496(11) 0.0715(13) 0.0695(12) -0.0100(9) 0.0036(9) 0.0121(10)
C10 0.0501(11) 0.0670(12) 0.0654(12) -0.0009(9) -0.0048(9) 0.0201(10)
C11 0.0441(9) 0.0467(9) 0.0386(8) 0.0013(7) 0.0020(7) -0.0042(7)
C12 0.0536(11) 0.0532(11) 0.0665(12) -0.0027(8) -0.0080(9) 0.0105(9)
C13 0.0579(11) 0.0617(12) 0.0673(12) 0.0076(9) -0.0150(9) 0.0078(10)

loop_
_atom_type_symbol
_atom_type_description
_atom_type_scat_dispersion_real
_atom_type_scat_dispersion_imag
_atom_type_scat_source
C C 0.0033 0.0016 'International Tables Vol C Tables 4.2.6.8 and 6.1.1.4'
H H 0.0000 0.0000 'International Tables Vol C Tables 4.2.6.8 and 6.1.1.4'
N N 0.0061 0.0033 'International Tables Vol C Tables 4.2.6.8 and 6.1.1.4'
O O 0.0106 0.0060 'International Tables Vol C Tables 4.2.6.8 and 6.1.1.4'
S S 0.1246 0.1234 'International Tables Vol C Tables 4.2.6.8 and 6.1.1.4'

loop_
_geom_angle_atom_site_label_1
_geom_angle_atom_site_label_2
_geom_angle_atom_site_label_3
_geom_angle_site_symmetry_3
_geom_angle
C6 S1 C7 . 103.72(8)
C2 C1 C6 . 120.55(18)
C2 C1 H1 . 119.7
C6 C1 H1 . 119.7
C3 C2 C1 . 120.44(18)
C3 C2 H2 . 119.8
C1 C2 H2 . 119.8
C4 C3 C2 . 119.42(18)
C4 C3 H3 . 120.3
C2 C3 H3 . 120.3
C3 C4 C5 . 120.90(19)
C3 C4 H4 . 119.6
C5 C4 H4 . 119.6
C4 C5 C6 . 119.99(17)
C4 C5 H5 . 120.0
C6 C5 H5 . 120.0
C1 C6 C5 . 118.70(16)
C1 C6 S1 . 117.12(14)
C5 C6 S1 . 124.16(14)
C8 C7 S1 . 108.72(12)
C8 C7 H7A . 109.9
S1 C7 H7A . 109.9
C8 C7 H7B . 109.9
S1 C7 H7B . 109.9
H7A C7 H7B . 108.3
C9 C8 C13 . 117.22(16)
C9 C8 C7 . 120.40(18)
C13 C8 C7 . 122.37(17)
C10 C9 C8 . 121.64(18)
C10 C9 H9 . 119.2
C8 C9 H9 . 119.2
C9 C10 C11 . 121.79(17)
C9 C10 H10 . 119.1
C11 C10 H10 . 119.1
C10 C11 C12 . 116.06(16)
C10 C11 C11 3_566 121.66(19)
C12 C11 C11 3_566 122.28(19)
C13 C12 C11 . 122.08(17)
C13 C12 H12 . 119.0
C11 C12 H12 . 119.0
C12 C13 C8 . 121.21(17)
C12 C13 H13 . 119.4
C8 C13 H13 . 119.4

loop_
_geom_bond_atom_site_label_1
_geom_bond_atom_site_label_2
_geom_bond_site_symmetry_2
_geom_bond_distance
S1 C6 . 1.7682(17)
S1 C7 . 1.8015(19)
C1 C2 . 1.379(3)
C1 C6 . 1.383(2)
C1 H1 . 0.9300
C2 C3 . 1.371(3)
C2 H2 . 0.9300
C3 C4 . 1.370(3)
C3 H3 . 0.9300
C4 C5 . 1.379(2)
C4 H4 . 0.9300
C5 C6 . 1.389(3)
C5 H5 . 0.9300
C7 C8 . 1.503(2)
C7 H7A . 0.9700
C7 H7B . 0.9700
C8 C9 . 1.378(3)
C8 C13 . 1.380(3)
C9 C10 . 1.377(2)
C9 H9 . 0.9300
C10 C11 . 1.386(2)
C10 H10 . 0.9300
C11 C12 . 1.392(2)
C11 C11 3_566 1.488(3)
C12 C13 . 1.376(2)
C12 H12 . 0.9300
C13 H13 . 0.9300

loop_
_geom_torsion_atom_site_label_1
_geom_torsion_atom_site_label_2
_geom_torsion_atom_site_label_3
_geom_torsion_atom_site_label_4
_geom_torsion_site_symmetry_1
_geom_torsion_site_symmetry_4
_geom_torsion
C6 C1 C2 C3 . . 0.8(3)
C1 C2 C3 C4 . . -0.4(3)
C2 C3 C4 C5 . . -0.3(3)
C3 C4 C5 C6 . . 0.6(3)
C2 C1 C6 C5 . . -0.5(3)
C2 C1 C6 S1 . . 177.55(15)
C4 C5 C6 C1 . . -0.2(3)
C4 C5 C6 S1 . . -178.08(15)
C7 S1 C6 C1 . . 157.80(15)
C7 S1 C6 C5 . . -24.25(19)
C6 S1 C7 C8 . . 179.28(14)
S1 C7 C8 C9 . . -92.85(19)
S1 C7 C8 C13 . . 87.59(19)
C13 C8 C9 C10 . . 0.2(3)
C7 C8 C9 C10 . . -179.39(18)
C8 C9 C10 C11 . . 0.1(3)
C9 C10 C11 C12 . . -0.1(3)
C9 C10 C11 C11 . 3_566 179.41(19)
C10 C11 C12 C13 . . -0.1(3)
C11 C11 C12 C13 3_566 . -179.63(19)
C11 C12 C13 C8 . . 0.4(3)
C9 C8 C13 C12 . . -0.4(3)
C7 C8 C13 C12 . . 179.16(18)
